data_2310358
loop_
_publ_author_name
'Brown, B.E.'

_publ_section_title
;
 The Crystal Structures of Nb Te2 and Ta Te2
;
_journal_name_full 'Acta Crystallographica (1,1948-23,1967)'
_journal_page_first 264
_journal_page_last 267
_journal_volume 20
_journal_year 1966
_chemical_formula_sum 'Ta Te2'
_space_group_IT_number 12
_symmetry_space_group_name_Hall '-C 2y'
_symmetry_space_group_name_H-M 'C 1 2/m 1'
_cell_angle_alpha 90
_cell_angle_beta 134.22
_cell_angle_gamma 90
_cell_formula_units_Z 6
_cell_length_a 19.31
_cell_length_b 3.651
_cell_length_c 9.377
_cell_volume 473.779
_citation_journal_id_ASTM ACCRA9
_cod_data_source_file Brown_ACCRA9_1966_1118.cif
_cod_data_source_block Ta1Te2
_cod_original_cell_volume 473.7787
_cod_original_formula_sum 'Ta1 Te2'
_cod_database_code 2310358

loop_
_symmetry_equiv_pos_as_xyz
x,y,z
-x,y,-z
-x,-y,-z
x,-y,z
x+1/2,y+1/2,z
-x+1/2,y+1/2,-z
-x+1/2,-y+1/2,-z
x+1/2,-y+1/2,z

loop_
_atom_site_label
_atom_site_type_symbol
_atom_site_fract_x
_atom_site_fract_y
_atom_site_fract_z
_atom_site_occupancy
_atom_site_U_iso_or_equiv
Te3 Te 0.4944 0.5 0.2975 1 0.0
Ta2 Ta 0.1396 0.5 -0.0111 1 0.0
Te2 Te 0.2972 0 0.2179 1 0.0
Ta1 Ta 0 0 0 1 0.0
Te1 Te 0.1483 0.5 0.2851 1 0.0
